data_4345011
loop_
_publ_author_name
'Sapianik, Aleksandr A.'
'Zorina-Tikhonova, Ekaterina N'
'Kiskin, Mikhail A.'
'Samsonenko, Denis G.'
'Kovalenko, Konstantin A.'
'Sidorov, Alexey A.'
'Eremenko, Igor L.'
'Dybtsev, Danil N.'
'Blake, Alexander J.'
'Argent, Stephen P.'
'Schr\"oder, Martin'
'Fedin, Vladimir P.'

_publ_section_title
;
 Rational Synthesis and Investigation of Porous Metal-Organic Framework
 Materials from a Preorganized Heterometallic Carboxylate Building Block.
;
_journal_issue 3
_journal_name_full 'Inorganic chemistry'
_journal_page_first 1599
_journal_page_last 1608
_journal_paper_doi 10.1021/acs.inorgchem.6b02713
_journal_volume 56
_journal_year 2017
_chemical_formula_moiety 'C40 H64 Li2 N2 O12 Zn2'
_chemical_formula_sum 'C40 H64 Li2 N2 O12 Zn2'
_chemical_formula_weight 909.55
_chemical_name_systematic
; 
 ? 
;
_space_group_IT_number 2
_symmetry_cell_setting triclinic
_symmetry_space_group_name_Hall '-P 1'
_symmetry_space_group_name_H-M 'P -1'
_atom_sites_solution_hydrogens geom
_atom_sites_solution_primary direct
_atom_sites_solution_secondary difmap
_audit_creation_method SHELXL-97
_cell_angle_alpha 116.876(3)
_cell_angle_beta 97.357(3)
_cell_angle_gamma 90.416(3)
_cell_formula_units_Z 1
_cell_length_a 9.1017(19)
_cell_length_b 11.773(3)
_cell_length_c 12.241(3)
_cell_measurement_reflns_used 3606
_cell_measurement_temperature 296(2)
_cell_measurement_theta_max 27.07
_cell_measurement_theta_min 2.72
_cell_volume 1157.2(5)
_computing_cell_refinement 'Bruker SAINT'
_computing_data_collection 'Bruker APEX2'
_computing_data_reduction 'Bruker SAINT'
_computing_molecular_graphics 'Bruker SHELXTL'
_computing_publication_material 'Bruker SHELXTL'
_computing_structure_refinement 'SHELXL-97 (Sheldrick, 2008)'
_computing_structure_solution 'SHELXS-97 (Sheldrick, 2008)'
_diffrn_ambient_temperature 296(2)
_diffrn_measured_fraction_theta_full 0.981
_diffrn_measured_fraction_theta_max 0.981
_diffrn_measurement_device_type 'Bruker APEX-II CCD'
_diffrn_measurement_method '\f and \w scans'
_diffrn_radiation_monochromator graphite
_diffrn_radiation_source 'fine-focus sealed tube'
_diffrn_radiation_type MoK\a
_diffrn_radiation_wavelength 0.71073
_diffrn_reflns_av_R_equivalents 0.0411
_diffrn_reflns_av_sigmaI/netI 0.0662
_diffrn_reflns_limit_h_max 11
_diffrn_reflns_limit_h_min -12
_diffrn_reflns_limit_k_max 15
_diffrn_reflns_limit_k_min -15
_diffrn_reflns_limit_l_max 16
_diffrn_reflns_limit_l_min -16
_diffrn_reflns_number 11682
_diffrn_reflns_theta_full 28.34
_diffrn_reflns_theta_max 28.34
_diffrn_reflns_theta_min 1.89
_exptl_absorpt_coefficient_mu 1.093
_exptl_absorpt_correction_T_max 0.9176
_exptl_absorpt_correction_T_min 0.7949
_exptl_absorpt_correction_type multi-scan
_exptl_absorpt_process_details 'SADABS v2004/1, Sheldrick, G.M., (2004)'
_exptl_crystal_colour colourless
_exptl_crystal_density_diffrn 1.305
_exptl_crystal_density_method 'not measured'
_exptl_crystal_description paralellepiped
_exptl_crystal_F_000 480
_exptl_crystal_size_max 0.22
_exptl_crystal_size_mid 0.12
_exptl_crystal_size_min 0.08
_refine_diff_density_max 0.601
_refine_diff_density_min -1.322
_refine_diff_density_rms 0.102
_refine_ls_extinction_method none
_refine_ls_goodness_of_fit_ref 1.078
_refine_ls_hydrogen_treatment constr
_refine_ls_matrix_type full
_refine_ls_number_parameters 262
_refine_ls_number_reflns 5662
_refine_ls_number_restraints 0
_refine_ls_restrained_S_all 1.078
_refine_ls_R_factor_all 0.0678
_refine_ls_R_factor_gt 0.0452
_refine_ls_shift/su_max 0.001
_refine_ls_shift/su_mean 0.000
_refine_ls_structure_factor_coef Fsqd
_refine_ls_weighting_details 'calc w=1/[\s^2^(Fo^2^)+(0.0600P)^2^+0.0000P] where P=(Fo^2^+2Fc^2^)/3'
_refine_ls_weighting_scheme calc
_refine_ls_wR_factor_gt 0.1132
_refine_ls_wR_factor_ref 0.1226
_reflns_number_gt 4255
_reflns_number_total 5662
_reflns_threshold_expression >2sigma(I)
_cod_data_source_file ic6b02713_si_002.cif
_cod_data_source_block 1
_cod_depositor_comments
;
The following automatic conversions were performed:

'_symmetry_cell_setting' value 'Triclinic' changed to 'triclinic'
according to
/usr/data/users/saulius/crontab/automatic-downloads/rss-feeds/ACS/lib/dictionaries/cif_core.dic
dictionary named 'cif_core.dic' version 2.4.2 from 2011-04-26.

Automatic conversion script
Id: cif_fix_values 4268 2015-11-12 08:31:59Z antanas 

 Adding full bibliography for 4345011--4345015.cif.
;
_cod_original_cell_volume 1157.2(4)
_cod_original_sg_symbol_H-M P-1
_cod_database_code 4345011

loop_
_symmetry_equiv_pos_as_xyz
'x, y, z'
'-x, -y, -z'

loop_
_atom_site_label
_atom_site_type_symbol
_atom_site_fract_x
_atom_site_fract_y
_atom_site_fract_z
_atom_site_U_iso_or_equiv
_atom_site_adp_type
_atom_site_occupancy
_atom_site_symmetry_multiplicity
_atom_site_calc_flag
_atom_site_refinement_flags
Zn1 Zn 0.43181(3) 0.38765(3) 0.25101(3) 0.02422(11) Uani 1 1 d .
Li1 Li 0.5146(5) 0.5488(4) 0.1228(4) 0.0301(10) Uani 1 1 d .
N1 N 0.3374(2) 0.2838(2) 0.32588(19) 0.0252(5) Uani 1 1 d .
O1 O 0.3268(2) 0.29166(19) 0.08270(16) 0.0314(4) Uani 1 1 d .
O2 O 0.4258(2) 0.38413(18) -0.01579(16) 0.0309(4) Uani 1 1 d .
O3 O 0.3674(2) 0.55021(18) 0.36213(16) 0.0287(4) Uani 1 1 d .
O4 O 0.3780(2) 0.63321(19) 0.23227(17) 0.0320(5) Uani 1 1 d .
O5 O 0.6318(2) 0.3296(2) 0.2355(2) 0.0432(5) Uani 1 1 d .
O6 O 0.6700(3) 0.4965(2) 0.2057(2) 0.0437(6) Uani 1 1 d .
C1 C 0.3553(3) 0.2938(2) -0.0150(2) 0.0236(5) Uani 1 1 d .
C2 C 0.3036(3) 0.1731(3) -0.1361(2) 0.0278(6) Uani 1 1 d .
C3 C 0.2822(4) 0.2019(3) -0.2460(2) 0.0363(7) Uani 1 1 d .
H3A H 0.2499 0.1247 -0.3204 0.054 Uiso 1 1 calc R
H3B H 0.3745 0.2365 -0.2527 0.054 Uiso 1 1 calc R
H3C H 0.2086 0.2628 -0.2343 0.054 Uiso 1 1 calc R
C4 C 0.4255(4) 0.0818(3) -0.1501(3) 0.0512(10) Uani 1 1 d .
H4A H 0.4372 0.0631 -0.0809 0.077 Uiso 1 1 calc R
H4B H 0.5172 0.1205 -0.1529 0.077 Uiso 1 1 calc R
H4C H 0.3991 0.0040 -0.2254 0.077 Uiso 1 1 calc R
C5 C 0.1574(4) 0.1136(3) -0.1296(3) 0.0443(8) Uani 1 1 d .
H5A H 0.1700 0.0946 -0.0607 0.067 Uiso 1 1 calc R
H5B H 0.1287 0.0364 -0.2048 0.067 Uiso 1 1 calc R
H5C H 0.0818 0.1726 -0.1191 0.067 Uiso 1 1 calc R
C6 C 0.3441(3) 0.6381(2) 0.3288(2) 0.0245(5) Uani 1 1 d .
C7 C 0.2700(3) 0.7547(3) 0.4146(2) 0.0271(6) Uani 1 1 d .
C8 C 0.1365(4) 0.7746(3) 0.3388(3) 0.0429(8) Uani 1 1 d .
H8A H 0.1680 0.7844 0.2714 0.064 Uiso 1 1 calc R
H8B H 0.0912 0.8499 0.3904 0.064 Uiso 1 1 calc R
H8C H 0.0659 0.7020 0.3066 0.064 Uiso 1 1 calc R
C9 C 0.3838(4) 0.8689(3) 0.4628(3) 0.0442(8) Uani 1 1 d .
H9A H 0.4681 0.8569 0.5113 0.066 Uiso 1 1 calc R
H9B H 0.3396 0.9454 0.5132 0.066 Uiso 1 1 calc R
H9C H 0.4153 0.8760 0.3940 0.066 Uiso 1 1 calc R
C10 C 0.2229(4) 0.7402(3) 0.5227(3) 0.0421(8) Uani 1 1 d .
H10A H 0.3085 0.7288 0.5704 0.063 Uiso 1 1 calc R
H10B H 0.1530 0.6673 0.4918 0.063 Uiso 1 1 calc R
H10C H 0.1773 0.8155 0.5742 0.063 Uiso 1 1 calc R
C11 C 0.7092(3) 0.3955(3) 0.2029(2) 0.0298(6) Uani 1 1 d .
C12 C 0.8578(3) 0.3475(3) 0.1623(3) 0.0376(7) Uani 1 1 d .
C13 C 0.9043(6) 0.3993(5) 0.0789(5) 0.0829(16) Uani 1 1 d .
H13A H 0.8357 0.3654 0.0032 0.124 Uiso 1 1 calc R
H13B H 1.0021 0.3748 0.0607 0.124 Uiso 1 1 calc R
H13C H 0.9048 0.4908 0.1195 0.124 Uiso 1 1 calc R
C14 C 0.8527(6) 0.2055(4) 0.1036(6) 0.103(2) Uani 1 1 d .
H14A H 0.7833 0.1706 0.0283 0.154 Uiso 1 1 calc R
H14B H 0.8218 0.1763 0.1593 0.154 Uiso 1 1 calc R
H14C H 0.9496 0.1780 0.0854 0.154 Uiso 1 1 calc R
C15 C 0.9721(5) 0.4029(6) 0.2802(5) 0.0900(17) Uani 1 1 d .
H15A H 0.9464 0.3710 0.3354 0.135 Uiso 1 1 calc R
H15B H 0.9727 0.4943 0.3199 0.135 Uiso 1 1 calc R
H15C H 1.0689 0.3780 0.2591 0.135 Uiso 1 1 calc R
C16 C 0.2946(3) 0.1605(3) 0.2559(3) 0.0322(6) Uani 1 1 d .
H16A H 0.3154 0.1209 0.1751 0.039 Uiso 1 1 calc R
C17 C 0.2210(4) 0.0891(3) 0.2979(3) 0.0386(7) Uani 1 1 d .
H17A H 0.1924 0.0032 0.2467 0.046 Uiso 1 1 calc R
C18 C 0.1906(4) 0.1481(3) 0.4179(3) 0.0401(7) Uani 1 1 d .
H18A H 0.1401 0.1026 0.4488 0.048 Uiso 1 1 calc R
C19 C 0.2357(4) 0.2742(3) 0.4911(3) 0.0362(7) Uani 1 1 d .
H19A H 0.2179 0.3150 0.5727 0.043 Uiso 1 1 calc R
C20 C 0.3072(3) 0.3395(3) 0.4429(2) 0.0297(6) Uani 1 1 d .
H20A H 0.3360 0.4257 0.4927 0.036 Uiso 1 1 calc R

loop_
_atom_site_aniso_label
_atom_site_aniso_U_11
_atom_site_aniso_U_22
_atom_site_aniso_U_33
_atom_site_aniso_U_23
_atom_site_aniso_U_13
_atom_site_aniso_U_12
Zn1 0.02795(18) 0.02695(18) 0.01922(16) 0.01102(12) 0.00648(11) 0.00361(12)
Li1 0.038(3) 0.032(2) 0.025(2) 0.015(2) 0.013(2) 0.003(2)
N1 0.0254(12) 0.0319(12) 0.0220(11) 0.0148(9) 0.0060(9) 0.0057(9)
O1 0.0405(12) 0.0342(11) 0.0189(9) 0.0114(8) 0.0053(8) -0.0044(9)
O2 0.0430(12) 0.0281(10) 0.0210(9) 0.0094(8) 0.0102(8) -0.0024(9)
O3 0.0346(11) 0.0295(10) 0.0227(9) 0.0116(8) 0.0073(8) 0.0056(8)
O4 0.0403(12) 0.0363(11) 0.0234(9) 0.0147(8) 0.0133(8) 0.0099(9)
O5 0.0340(12) 0.0606(15) 0.0523(14) 0.0381(12) 0.0169(10) 0.0134(11)
O6 0.0421(13) 0.0365(12) 0.0499(13) 0.0171(11) 0.0070(10) 0.0137(10)
C1 0.0246(13) 0.0271(13) 0.0220(12) 0.0131(11) 0.0061(10) 0.0053(11)
C2 0.0321(15) 0.0281(14) 0.0215(13) 0.0097(11) 0.0049(11) 0.0037(11)
C3 0.0453(18) 0.0375(16) 0.0202(13) 0.0092(12) 0.0012(12) -0.0028(13)
C4 0.060(2) 0.0423(19) 0.0348(17) 0.0044(15) 0.0024(16) 0.0235(17)
C5 0.049(2) 0.0427(18) 0.0299(16) 0.0074(14) 0.0057(14) -0.0135(15)
C6 0.0217(13) 0.0264(13) 0.0223(12) 0.0090(10) 0.0014(10) -0.0005(10)
C7 0.0251(14) 0.0296(14) 0.0229(13) 0.0082(11) 0.0053(10) 0.0038(11)
C8 0.0388(18) 0.0423(18) 0.0433(18) 0.0158(15) 0.0054(14) 0.0143(14)
C9 0.0391(18) 0.0307(16) 0.0446(18) 0.0003(14) 0.0105(14) 0.0016(13)
C10 0.051(2) 0.0431(18) 0.0346(16) 0.0159(14) 0.0210(15) 0.0141(15)
C11 0.0306(15) 0.0364(16) 0.0210(13) 0.0119(11) 0.0034(11) 0.0063(12)
C12 0.0289(16) 0.0446(18) 0.0505(19) 0.0280(15) 0.0182(14) 0.0107(13)
C13 0.092(4) 0.095(4) 0.107(4) 0.070(3) 0.072(3) 0.047(3)
C14 0.082(4) 0.050(3) 0.177(6) 0.035(3) 0.086(4) 0.026(2)
C15 0.033(2) 0.151(5) 0.094(4) 0.065(4) 0.004(2) 0.014(3)
C16 0.0381(16) 0.0310(15) 0.0285(14) 0.0134(12) 0.0092(12) 0.0064(12)
C17 0.0463(19) 0.0321(16) 0.0394(17) 0.0177(13) 0.0075(14) -0.0007(13)
C18 0.0397(18) 0.050(2) 0.0457(18) 0.0329(16) 0.0137(14) 0.0049(15)
C19 0.0446(18) 0.0473(18) 0.0283(15) 0.0252(14) 0.0141(13) 0.0106(14)
C20 0.0338(15) 0.0345(15) 0.0214(13) 0.0133(11) 0.0040(11) 0.0030(12)

loop_
_atom_type_symbol
_atom_type_description
_atom_type_scat_dispersion_real
_atom_type_scat_dispersion_imag
_atom_type_scat_source
C C 0.0033 0.0016 'International Tables Vol C Tables 4.2.6.8 and 6.1.1.4'
H H 0.0000 0.0000 'International Tables Vol C Tables 4.2.6.8 and 6.1.1.4'
Li Li -0.0003 0.0001 'International Tables Vol C Tables 4.2.6.8 and 6.1.1.4'
N N 0.0061 0.0033 'International Tables Vol C Tables 4.2.6.8 and 6.1.1.4'
O O 0.0106 0.0060 'International Tables Vol C Tables 4.2.6.8 and 6.1.1.4'
Zn Zn 0.2839 1.4301 'International Tables Vol C Tables 4.2.6.8 and 6.1.1.4'

loop_
_geom_angle_atom_site_label_1
_geom_angle_atom_site_label_2
_geom_angle_atom_site_label_3
_geom_angle
_geom_angle_site_symmetry_1
_geom_angle_site_symmetry_3
_geom_angle_publ_flag
O3 Zn1 O5 129.78(10) . . yes
O3 Zn1 O1 120.42(8) . . yes
O5 Zn1 O1 102.77(9) . . yes
O3 Zn1 N1 95.82(8) . . yes
O5 Zn1 N1 103.61(9) . . yes
O1 Zn1 N1 96.91(9) . . yes
O3 Zn1 Li1 80.43(10) . . ?
O5 Zn1 Li1 86.06(11) . . ?
O1 Zn1 Li1 77.01(11) . . ?
N1 Zn1 Li1 169.63(11) . . ?
O4 Li1 O6 109.4(2) . . yes
O4 Li1 O2 120.1(3) . 2_665 yes
O6 Li1 O2 116.0(3) . 2_665 yes
O4 Li1 O2 112.0(3) . . yes
O6 Li1 O2 102.6(2) . . yes
O2 Li1 O2 94.4(2) 2_665 . yes
O4 Li1 Li1 130.0(3) . 2_665 ?
O6 Li1 Li1 118.8(3) . 2_665 ?
O2 Li1 Li1 47.97(16) 2_665 2_665 ?
O2 Li1 Li1 46.41(16) . 2_665 ?
O4 Li1 Zn1 70.41(15) . . ?
O6 Li1 Zn1 61.30(15) . . ?
O2 Li1 Zn1 168.2(2) 2_665 . ?
O2 Li1 Zn1 75.70(16) . . ?
Li1 Li1 Zn1 121.8(3) 2_665 . ?
C16 N1 C20 117.8(2) . . ?
C16 N1 Zn1 120.37(18) . . ?
C20 N1 Zn1 121.62(19) . . ?
C1 O1 Zn1 128.08(19) . . ?
C1 O2 Li1 143.6(2) . 2_665 ?
C1 O2 Li1 130.5(2) . . ?
Li1 O2 Li1 85.6(2) 2_665 . yes
C6 O3 Zn1 121.13(16) . . ?
C6 O4 Li1 136.8(2) . . ?
C11 O5 Zn1 110.79(18) . . ?
C11 O6 Li1 137.0(3) . . ?
O2 C1 O1 123.8(2) . . ?
O2 C1 C2 120.4(2) . . ?
O1 C1 C2 115.8(2) . . ?
C3 C2 C4 110.1(2) . . ?
C3 C2 C5 108.8(3) . . ?
C4 C2 C5 110.1(3) . . ?
C3 C2 C1 111.3(2) . . ?
C4 C2 C1 105.9(2) . . ?
C5 C2 C1 110.6(2) . . ?
O4 C6 O3 123.8(2) . . ?
O4 C6 C7 119.0(2) . . ?
O3 C6 C7 117.2(2) . . ?
C8 C7 C10 110.4(3) . . ?
C8 C7 C9 109.3(3) . . ?
C10 C7 C9 109.9(3) . . ?
C8 C7 C6 108.3(2) . . ?
C10 C7 C6 112.3(2) . . ?
C9 C7 C6 106.7(2) . . ?
O6 C11 O5 122.4(3) . . ?
O6 C11 C12 120.0(3) . . ?
O5 C11 C12 117.6(3) . . ?
C14 C12 C13 112.1(4) . . ?
C14 C12 C11 111.1(3) . . ?
C13 C12 C11 110.7(3) . . ?
C14 C12 C15 109.4(4) . . ?
C13 C12 C15 107.2(4) . . ?
C11 C12 C15 106.2(3) . . ?
N1 C16 C17 122.9(3) . . ?
C16 C17 C18 118.3(3) . . ?
C19 C18 C17 119.3(3) . . ?
C20 C19 C18 119.3(3) . . ?
N1 C20 C19 122.4(3) . . ?

loop_
_geom_bond_atom_site_label_1
_geom_bond_atom_site_label_2
_geom_bond_distance
_geom_bond_site_symmetry_2
_geom_bond_publ_flag
Zn1 O3 1.9297(18) . yes
Zn1 O5 1.951(2) . yes
Zn1 O1 1.9519(19) . yes
Zn1 N1 2.067(2) . yes
Zn1 Li1 3.098(5) . ?
Li1 O4 1.889(5) . yes
Li1 O6 1.902(5) . yes
Li1 O2 1.936(5) 2_665 yes
Li1 O2 1.985(5) . yes
Li1 Li1 2.665(9) 2_665 ?
N1 C16 1.333(4) . ?
N1 C20 1.346(3) . ?
O1 C1 1.267(3) . ?
O2 C1 1.243(3) . ?
O2 Li1 1.936(5) 2_665 ?
O3 C6 1.283(3) . ?
O4 C6 1.235(3) . ?
O5 C11 1.264(4) . ?
O6 C11 1.231(3) . ?
C1 C2 1.531(4) . ?
C2 C3 1.520(4) . ?
C2 C4 1.522(4) . ?
C2 C5 1.526(4) . ?
C6 C7 1.528(3) . ?
C7 C8 1.518(4) . ?
C7 C10 1.521(4) . ?
C7 C9 1.528(4) . ?
C11 C12 1.525(4) . ?
C12 C14 1.489(5) . ?
C12 C13 1.505(5) . ?
C12 C15 1.531(6) . ?
C16 C17 1.374(4) . ?
C17 C18 1.379(4) . ?
C18 C19 1.367(5) . ?
C19 C20 1.365(4) . ?
